data_7219918
loop_
_publ_author_name
'Lodinsk\'y, Jakub'
'Vinkl\'arek, Jarom\'ir'
'Dost\'al, Libor'
'R\%u\<zi\<ckov\'a, Zde\<nka'
'Honz\'i\<cek, Jan'

_publ_section_title
;
 Stabilization of \h3-indenyl compounds by sterically demanding
 N,N-chelating ligands in the molybdenum coordination sphere
;
_journal_issue 34
_journal_name_full 'RSC Adv.'
_journal_page_first 27140
_journal_paper_doi 10.1039/C5RA01450F
_journal_volume 5
_journal_year 2015
_chemical_formula_moiety 'C18 H16 Cl Mo N O2'
_chemical_formula_sum 'C18 H16 Cl Mo N O2'
_chemical_formula_weight 409.71
_chemical_name_systematic
; 
 ? 
;
_space_group_IT_number 14
_symmetry_cell_setting monoclinic
_symmetry_space_group_name_Hall '-P 2ybc'
_symmetry_space_group_name_H-M 'P 1 21/c 1'
_atom_sites_solution_hydrogens geom
_atom_sites_solution_primary direct
_atom_sites_solution_secondary difmap
_audit_creation_method SHELXL-97
_audit_update_record
;
2015-01-21 deposited with the CCDC.
2015-03-11 downloaded from the CCDC.
;
_cell_angle_alpha 90
_cell_angle_beta 95.768(9)
_cell_angle_gamma 90
_cell_formula_units_Z 4
_cell_length_a 13.0251(12)
_cell_length_b 9.1160(3)
_cell_length_c 14.0850(10)
_cell_measurement_reflns_used 16321
_cell_measurement_temperature 150(1)
_cell_measurement_theta_max 27.5
_cell_measurement_theta_min 1
_cell_volume 1663.9(2)
_computing_cell_refinement 'COLLECT and DENZO'
_computing_data_collection 'COLLECT (Hooft, 1998) and DENZO (Otwinowski & Minor, 1997)'
_computing_data_reduction 'COLLECT and DENZO'
_computing_molecular_graphics 'PLATON (Spek, 2003)'
_computing_publication_material 'SHELXL-97 (Sheldrick, 2008)'
_computing_structure_refinement 'SHELXL-97 (Sheldrick, 1997)'
_computing_structure_solution 'SIR92 (Altomare et al., 1994)'
_diffrn_ambient_temperature 150(1)
_diffrn_detector_area_resol_mean 9.091
_diffrn_measured_fraction_theta_full 0.990
_diffrn_measured_fraction_theta_max 0.990
_diffrn_measurement_device_type 'Bruker Nonius KappaCCD area detector'
_diffrn_measurement_method '\f and \w scans to fill the Ewald sphere'
_diffrn_radiation_monochromator graphite
_diffrn_radiation_source 'fine-focus sealed tube'
_diffrn_radiation_type MoK\a
_diffrn_radiation_wavelength 0.71073
_diffrn_reflns_av_R_equivalents 0.0358
_diffrn_reflns_av_sigmaI/netI 0.0237
_diffrn_reflns_limit_h_max 16
_diffrn_reflns_limit_h_min -15
_diffrn_reflns_limit_k_max 11
_diffrn_reflns_limit_k_min -11
_diffrn_reflns_limit_l_max 18
_diffrn_reflns_limit_l_min -18
_diffrn_reflns_number 16226
_diffrn_reflns_theta_full 27.50
_diffrn_reflns_theta_max 27.50
_diffrn_reflns_theta_min 2.67
_diffrn_standards_number 0
_exptl_absorpt_coefficient_mu 0.957
_exptl_absorpt_correction_T_max 0.848
_exptl_absorpt_correction_T_min 0.801
_exptl_absorpt_correction_type integration
_exptl_absorpt_process_details
;
Gaussian integration (Coppens, 1970)
;
_exptl_crystal_colour 'dark red'
_exptl_crystal_density_diffrn 1.635
_exptl_crystal_density_method 'not measured'
_exptl_crystal_description block
_exptl_crystal_F_000 824
_exptl_crystal_size_max 0.37
_exptl_crystal_size_mid 0.34
_exptl_crystal_size_min 0.21
_refine_diff_density_max 0.826
_refine_diff_density_min -0.545
_refine_diff_density_rms 0.073
_refine_ls_extinction_method none
_refine_ls_goodness_of_fit_ref 1.128
_refine_ls_hydrogen_treatment constr
_refine_ls_matrix_type full
_refine_ls_number_parameters 208
_refine_ls_number_reflns 3782
_refine_ls_number_restraints 0
_refine_ls_restrained_S_all 1.128
_refine_ls_R_factor_all 0.0295
_refine_ls_R_factor_gt 0.0239
_refine_ls_shift/su_max 0.002
_refine_ls_shift/su_mean 0.000
_refine_ls_structure_factor_coef Fsqd
_refine_ls_weighting_details 'calc w=1/[\s^2^(Fo^2^)+(0.0173P)^2^+1.5632P] where P=(Fo^2^+2Fc^2^)/3'
_refine_ls_weighting_scheme calc
_refine_ls_wR_factor_gt 0.0533
_refine_ls_wR_factor_ref 0.0575
_reflns_number_gt 3397
_reflns_number_total 3782
_reflns_threshold_expression >2sigma(I)
_cod_data_source_file c5ra01450f1.cif
_cod_data_source_block shelxl
_cod_original_sg_symbol_H-M 'P 21/c'
_cod_database_code 7219918

loop_
_symmetry_equiv_pos_as_xyz
'x, y, z'
'-x, y+1/2, -z+1/2'
'-x, -y, -z'
'x, -y-1/2, z-1/2'

loop_
_atom_site_label
_atom_site_type_symbol
_atom_site_fract_x
_atom_site_fract_y
_atom_site_fract_z
_atom_site_U_iso_or_equiv
_atom_site_adp_type
_atom_site_occupancy
_atom_site_symmetry_multiplicity
_atom_site_calc_flag
_atom_site_refinement_flags
Mo1 Mo 0.683150(12) 0.080630(18) 0.815963(11) 0.01845(6) Uani 1 1 d .
Cl1 Cl 0.84970(4) -0.02910(5) 0.77690(4) 0.02452(11) Uani 1 1 d .
N1 N 0.77072(13) 0.29417(18) 0.79937(12) 0.0226(3) Uani 1 1 d .
O2 O 0.60925(12) -0.17468(18) 0.68039(12) 0.0351(4) Uani 1 1 d .
C6 C 0.82402(16) -0.0267(2) 1.02733(14) 0.0252(4) Uani 1 1 d .
C18 C 0.63736(15) -0.0835(2) 0.73286(15) 0.0253(4) Uani 1 1 d .
C12 C 0.87023(16) 0.3057(2) 0.83356(15) 0.0253(4) Uani 1 1 d .
H12 H 0.9040 0.2220 0.8581 0.030 Uiso 1 1 d R
C17 C 0.58314(16) 0.1566(3) 0.71793(15) 0.0291(5) Uani 1 1 d .
C4 C 0.55913(16) 0.0317(3) 0.91163(15) 0.0297(5) Uani 1 1 d .
H4 H 0.4934 0.0051 0.8853 0.036 Uiso 1 1 d R
C2 C 0.69442(15) 0.1668(2) 0.98489(13) 0.0222(4) Uani 1 1 d .
C1 C 0.72503(15) 0.0162(2) 0.98618(13) 0.0217(4) Uani 1 1 d .
O1 O 0.51981(13) 0.1939(2) 0.65864(12) 0.0438(4) Uani 1 1 d .
C13 C 0.92494(19) 0.4355(2) 0.83469(17) 0.0333(5) Uani 1 1 d .
H13 H 0.9940 0.4378 0.8589 0.040 Uiso 1 1 d R
C9 C 0.76078(17) 0.2767(2) 1.02759(14) 0.0262(4) Uani 1 1 d .
C8 C 0.85477(17) 0.2297(3) 1.06946(15) 0.0307(5) Uani 1 1 d .
H8 H 0.8999 0.2983 1.0994 0.037 Uiso 1 1 d R
C10 C 0.85620(19) -0.1844(3) 1.02716(18) 0.0373(5) Uani 1 1 d .
H10A H 0.9286 -0.1919 1.0474 0.045 Uiso 1 1 d R
H10B H 0.8427 -0.2233 0.9638 0.045 Uiso 1 1 d R
H10C H 0.8179 -0.2391 1.0699 0.045 Uiso 1 1 d R
C14 C 0.8763(2) 0.5607(3) 0.79893(18) 0.0382(6) Uani 1 1 d .
H14 H 0.9116 0.6494 0.7983 0.046 Uiso 1 1 d R
C16 C 0.72396(19) 0.4176(3) 0.76582(17) 0.0341(5) Uani 1 1 d .
H16 H 0.6547 0.4128 0.7424 0.041 Uiso 1 1 d R
C5 C 0.64164(16) -0.0670(2) 0.93685(14) 0.0258(4) Uani 1 1 d .
H5 H 0.6420 -0.1670 0.9238 0.031 Uiso 1 1 d R
C11 C 0.7290(2) 0.4347(3) 1.02484(17) 0.0369(5) Uani 1 1 d .
H11A H 0.7664 0.4861 1.0768 0.044 Uiso 1 1 d R
H11B H 0.6563 0.4420 1.0304 0.044 Uiso 1 1 d R
H11C H 0.7440 0.4774 0.9655 0.044 Uiso 1 1 d R
C3 C 0.59296(15) 0.1757(3) 0.93327(14) 0.0277(4) Uani 1 1 d .
H3 H 0.5562 0.2610 0.9171 0.033 Uiso 1 1 d R
C7 C 0.88626(17) 0.0822(3) 1.06876(15) 0.0302(5) Uani 1 1 d .
H7 H 0.9513 0.0571 1.0974 0.036 Uiso 1 1 d R
C15 C 0.7741(2) 0.5511(3) 0.76429(18) 0.0421(6) Uani 1 1 d .
H15 H 0.7386 0.6336 0.7399 0.051 Uiso 1 1 d R

loop_
_atom_site_aniso_label
_atom_site_aniso_U_11
_atom_site_aniso_U_22
_atom_site_aniso_U_33
_atom_site_aniso_U_23
_atom_site_aniso_U_13
_atom_site_aniso_U_12
Mo1 0.01580(9) 0.02377(10) 0.01561(9) 0.00028(6) 0.00079(6) 0.00133(6)
Cl1 0.0199(2) 0.0253(2) 0.0287(2) -0.0005(2) 0.00407(18) 0.00389(18)
N1 0.0262(8) 0.0231(8) 0.0190(8) 0.0041(7) 0.0043(6) 0.0029(7)
O2 0.0327(8) 0.0364(9) 0.0350(9) -0.0094(7) -0.0030(7) -0.0053(7)
C6 0.0269(10) 0.0298(11) 0.0186(9) 0.0049(8) 0.0001(7) -0.0023(8)
C18 0.0202(9) 0.0308(11) 0.0246(10) 0.0023(9) 0.0004(8) 0.0028(8)
C12 0.0257(10) 0.0248(10) 0.0259(10) 0.0015(8) 0.0044(8) 0.0007(8)
C17 0.0275(10) 0.0352(12) 0.0246(10) -0.0046(9) 0.0027(8) 0.0059(9)
C4 0.0195(9) 0.0485(13) 0.0217(10) -0.0034(10) 0.0048(8) -0.0064(9)
C2 0.0248(10) 0.0277(10) 0.0147(8) -0.0003(8) 0.0044(7) -0.0007(8)
C1 0.0249(10) 0.0248(10) 0.0155(8) 0.0020(8) 0.0027(7) -0.0054(8)
O1 0.0370(9) 0.0580(12) 0.0334(9) -0.0021(8) -0.0117(7) 0.0196(8)
C13 0.0370(12) 0.0296(11) 0.0347(12) -0.0015(10) 0.0110(10) -0.0074(9)
C9 0.0369(11) 0.0257(10) 0.0166(9) 0.0007(8) 0.0052(8) -0.0042(9)
C8 0.0352(11) 0.0364(12) 0.0195(9) -0.0022(9) -0.0015(8) -0.0160(10)
C10 0.0410(13) 0.0337(12) 0.0358(12) 0.0061(10) -0.0034(10) 0.0050(10)
C14 0.0560(16) 0.0248(11) 0.0361(13) 0.0007(10) 0.0156(11) -0.0087(10)
C16 0.0406(13) 0.0296(12) 0.0317(12) 0.0044(9) 0.0022(10) 0.0100(10)
C5 0.0281(10) 0.0312(11) 0.0183(9) 0.0000(8) 0.0031(8) -0.0099(8)
C11 0.0584(16) 0.0296(12) 0.0239(11) -0.0024(9) 0.0095(10) -0.0020(11)
C3 0.0240(10) 0.0401(12) 0.0197(9) -0.0011(9) 0.0058(8) 0.0041(9)
C7 0.0267(10) 0.0409(13) 0.0214(10) 0.0055(9) -0.0048(8) -0.0054(9)
C15 0.0660(18) 0.0239(11) 0.0371(13) 0.0083(10) 0.0076(12) 0.0097(11)

loop_
_atom_type_symbol
_atom_type_description
_atom_type_scat_dispersion_real
_atom_type_scat_dispersion_imag
_atom_type_scat_source
C C 0.0033 0.0016 'International Tables Vol C Tables 4.2.6.8 and 6.1.1.4'
H H 0.0000 0.0000 'International Tables Vol C Tables 4.2.6.8 and 6.1.1.4'
O O 0.0106 0.0060 'International Tables Vol C Tables 4.2.6.8 and 6.1.1.4'
N N 0.0061 0.0033 'International Tables Vol C Tables 4.2.6.8 and 6.1.1.4'
Cl Cl 0.1484 0.1585 'International Tables Vol C Tables 4.2.6.8 and 6.1.1.4'
Mo Mo -1.6832 0.6857 'International Tables Vol C Tables 4.2.6.8 and 6.1.1.4'

loop_
_exptl_crystal_face_index_h
_exptl_crystal_face_index_k
_exptl_crystal_face_index_l
_exptl_crystal_face_perp_dist
1 0 0 0.102
-1 0 0 0.092
0 1 0 0.211
0 -1 0 0.079
0 0 -1 0.091
0 0 1 0.168
1 0 -1 0.105
0 1 1 0.163
0 -1 1 0.117

loop_
_geom_angle_atom_site_label_1
_geom_angle_atom_site_label_2
_geom_angle_atom_site_label_3
_geom_angle
C17 Mo1 C18 72.72(9)
C17 Mo1 C4 91.50(9)
C18 Mo1 C4 90.72(8)
C17 Mo1 C5 123.60(9)
C18 Mo1 C5 85.09(8)
C4 Mo1 C5 36.52(8)
C17 Mo1 N1 85.92(8)
C18 Mo1 N1 135.85(7)
C4 Mo1 N1 128.86(8)
C5 Mo1 N1 137.72(7)
C17 Mo1 C3 91.27(8)
C18 Mo1 C3 124.98(8)
C4 Mo1 C3 36.12(8)
C5 Mo1 C3 60.46(8)
N1 Mo1 C3 92.82(7)
C17 Mo1 C1 147.74(8)
C18 Mo1 C1 114.99(8)
C4 Mo1 C1 58.29(7)
C5 Mo1 C1 35.06(7)
N1 Mo1 C1 103.78(6)
C3 Mo1 C1 58.02(7)
C17 Mo1 C2 122.69(8)
C18 Mo1 C2 142.81(8)
C4 Mo1 C2 57.89(7)
C5 Mo1 C2 57.93(7)
N1 Mo1 C2 81.19(6)
C3 Mo1 C2 34.81(7)
C1 Mo1 C2 33.42(7)
C17 Mo1 Cl1 121.64(6)
C18 Mo1 Cl1 77.37(6)
C4 Mo1 Cl1 138.04(6)
C5 Mo1 Cl1 101.80(6)
N1 Mo1 Cl1 82.24(4)
C3 Mo1 Cl1 146.01(5)
C1 Mo1 Cl1 90.38(5)
C2 Mo1 Cl1 111.50(5)
C12 N1 C16 116.68(19)
C12 N1 Mo1 120.36(13)
C16 N1 Mo1 122.52(15)
C7 C6 C1 116.7(2)
C7 C6 C10 122.7(2)
C1 C6 C10 120.56(19)
O2 C18 Mo1 176.47(19)
N1 C12 C13 123.4(2)
N1 C12 H12 118.3
C13 C12 H12 118.3
O1 C17 Mo1 175.7(2)
C3 C4 C5 108.91(18)
C3 C4 Mo1 73.55(12)
C5 C4 Mo1 72.80(11)
C3 C4 H4 125.8
C5 C4 H4 125.3
Mo1 C4 H4 120.0
C9 C2 C1 121.07(18)
C9 C2 C3 131.5(2)
C1 C2 C3 107.44(18)
C9 C2 Mo1 127.02(13)
C1 C2 Mo1 72.50(11)
C3 C2 Mo1 64.84(10)
C6 C1 C2 120.81(18)
C6 C1 C5 131.5(2)
C2 C1 C5 107.64(17)
C6 C1 Mo1 124.44(13)
C2 C1 Mo1 74.08(11)
C5 C1 Mo1 64.96(10)
C14 C13 C12 119.3(2)
C14 C13 H13 120.5
C12 C13 H13 120.2
C8 C9 C2 116.2(2)
C8 C9 C11 122.9(2)
C2 C9 C11 120.9(2)
C9 C8 C7 122.9(2)
C9 C8 H8 118.8
C7 C8 H8 118.3
C6 C10 H10A 109.6
C6 C10 H10B 109.3
H10A C10 H10B 109.5
C6 C10 H10C 109.5
H10A C10 H10C 109.5
H10B C10 H10C 109.5
C15 C14 C13 118.1(2)
C15 C14 H14 120.9
C13 C14 H14 121.0
N1 C16 C15 123.0(2)
N1 C16 H16 118.4
C15 C16 H16 118.6
C4 C5 C1 107.56(19)
C4 C5 Mo1 70.68(12)
C1 C5 Mo1 79.97(11)
C4 C5 H5 126.2
C1 C5 H5 126.3
Mo1 C5 H5 115.2
C9 C11 H11A 109.4
C9 C11 H11B 109.7
H11A C11 H11B 109.5
C9 C11 H11C 109.4
H11A C11 H11C 109.5
H11B C11 H11C 109.5
C4 C3 C2 107.89(19)
C4 C3 Mo1 70.33(12)
C2 C3 Mo1 80.36(11)
C4 C3 H3 125.8
C2 C3 H3 126.3
Mo1 C3 H3 115.3
C6 C7 C8 122.3(2)
C6 C7 H7 118.7
C8 C7 H7 119.0
C14 C15 C16 119.6(2)
C14 C15 H15 120.5
C16 C15 H15 119.9

loop_
_geom_bond_atom_site_label_1
_geom_bond_atom_site_label_2
_geom_bond_distance
Mo1 C17 1.929(2)
Mo1 C18 1.955(2)
Mo1 C4 2.250(2)
Mo1 C5 2.278(2)
Mo1 N1 2.2801(17)
Mo1 C3 2.291(2)
Mo1 C1 2.4754(19)
Mo1 C2 2.4960(19)
Mo1 Cl1 2.4998(5)
N1 C12 1.341(3)
N1 C16 1.343(3)
O2 C18 1.148(3)
C6 C7 1.374(3)
C6 C1 1.415(3)
C6 C10 1.497(3)
C12 C13 1.380(3)
C12 H12 0.9300
C17 O1 1.164(3)
C4 C3 1.408(3)
C4 C5 1.419(3)
C4 H4 0.9300
C2 C9 1.417(3)
C2 C1 1.430(3)
C2 C3 1.445(3)
C1 C5 1.444(3)
C13 C14 1.377(3)
C13 H13 0.9300
C9 C8 1.373(3)
C9 C11 1.499(3)
C8 C7 1.407(3)
C8 H8 0.9299
C10 H10A 0.9601
C10 H10B 0.9599
C10 H10C 0.9601
C14 C15 1.373(4)
C14 H14 0.9300
C16 C15 1.382(4)
C16 H16 0.9300
C5 H5 0.9300
C11 H11A 0.9600
C11 H11B 0.9600
C11 H11C 0.9601
C3 H3 0.9299
C7 H7 0.9300
C15 H15 0.9300
